data_4326125
loop_
_publ_author_name
'Rajendra S. Ghadwal'
'Ramachandran Azhakar'
'Kevin Pr\"opper'
'Julian J. Holstein'
'Birger Dittrich'
'Herbert W. Roesky'

_publ_contact_author_address
;
Institut f\"ur Anorganische Chemie der Universit\"at G\"ottingen, 
Tammannstrasse  4, 37077 G\"ottingen
;
_publ_contact_author_email hroesky@gwdg.de
_publ_contact_author_name 'Herbert W. Roesky'
_publ_section_title
;
 N-Heterocyclic Carbene Stabilized Dichlorosilylene Transition-Metal
 Complexes of V(I), Co(I), and Fe(0)
;
_journal_name_full 'Inorganic Chemistry'
_journal_page_first 8502
_journal_page_last 8508
_journal_paper_doi 10.1021/ic201096c
_journal_volume 50
_journal_year 2011
_chemical_formula_moiety 'C33 H41 Cl2 Co N2 O Si, 0.5(C6 H6)'
_chemical_formula_sum 'C36 H44 Cl2 Co N2 O Si'
_chemical_formula_weight 678.65
_chemical_name_systematic
; 
 co 
;
_space_group_IT_number 61
_symmetry_cell_setting orthorhombic
_symmetry_space_group_name_Hall '-P 2ac 2ab'
_symmetry_space_group_name_H-M 'P b c a'
_audit_conform_dict_location ftp://ftp.iucr.org/pub/cif_core.dic
_audit_conform_dict_name cif_core.dic
_audit_conform_dict_version 2.3
_audit_creation_date '15-May-05 T13:44:22-00:00'
_audit_creation_method 'XD routine XDCIF'
_audit_update_record
;
2011-05-15 # Formatted by publCIF
;
_cell_angle_alpha 90.00
_cell_angle_beta 90.00
_cell_angle_gamma 90.00
_cell_formula_units_Z 8
_cell_length_a 15.4231(3)
_cell_length_b 18.8135(4)
_cell_length_c 23.9576(5)
_cell_measurement_reflns_used 6192
_cell_measurement_temperature 100(2)
_cell_measurement_theta_max 143.513
_cell_measurement_theta_min 8.281
_cell_volume 6951.6(2)
_computing_cell_refinement 'Apex2 (Bruker AXS, 2008)'
_computing_data_collection 'Apex2 (Bruker AXS, 2008)'
_computing_molecular_graphics 'MolecoolQt (Huebschle et al, 2011)'
_computing_publication_material 'enCIFer 1.3, CCDC, 2008'
_computing_structure_refinement 'Koritsanszky et al, (2003)'
_computing_structure_solution 'SHELXS-97 (Sheldrick, 2008)'
_diffrn_ambient_temperature 100(2)
_diffrn_detector_area_resol_mean 0
_diffrn_measured_fraction_theta_full 0.977
_diffrn_measured_fraction_theta_max 0.977
_diffrn_measurement_device_type 'Bruker SMART 6000'
_diffrn_measurement_method 'omega scans'
_diffrn_orient_matrix_UB_11 -0.005756
_diffrn_orient_matrix_UB_12 -0.054758
_diffrn_orient_matrix_UB_13 -0.005246
_diffrn_orient_matrix_UB_21 -0.021493
_diffrn_orient_matrix_UB_22 -0.006606
_diffrn_orient_matrix_UB_23 0.042717
_diffrn_orient_matrix_UB_31 -0.052876
_diffrn_orient_matrix_UB_32 0.003277
_diffrn_orient_matrix_UB_33 -0.002140
_diffrn_radiation_monochromator 'INCOATEC multilayer optics'
_diffrn_radiation_source 'rotating anode'
_diffrn_radiation_type CuK\a
_diffrn_radiation_wavelength 1.54178
_diffrn_reflns_av_R_equivalents 0.0328
_diffrn_reflns_av_sigmaI/netI 0.0154
_diffrn_reflns_limit_h_max 21
_diffrn_reflns_limit_h_min -19
_diffrn_reflns_limit_k_max 22
_diffrn_reflns_limit_k_min -22
_diffrn_reflns_limit_l_max 30
_diffrn_reflns_limit_l_min -30
_diffrn_reflns_number 6840
_diffrn_reflns_theta_full 72.52
_diffrn_reflns_theta_max 72.52
_diffrn_reflns_theta_min 3.52
_diffrn_standards_decay_% 0
_diffrn_standards_interval_count 0
_diffrn_standards_interval_time 0
_diffrn_standards_number 0
_exptl_absorpt_coefficient_mu 5.842
_exptl_absorpt_correction_T_max 0.753572
_exptl_absorpt_correction_T_min 0.568546
_exptl_absorpt_correction_type multi-scan
_exptl_absorpt_process_details 'TWINABS (Sheldrick, 2010)'
_exptl_crystal_colour red
_exptl_crystal_density_diffrn 1.297
_exptl_crystal_description needle
_exptl_crystal_F_000 2856
_exptl_crystal_size_max 0.01
_exptl_crystal_size_mid 0.01
_exptl_crystal_size_min 0.01
_refine_diff_density_max 0.312
_refine_diff_density_min -0.159
_refine_diff_density_rms 0.041
_refine_ls_extinction_method none
_refine_ls_goodness_of_fit_ref 2.236
_refine_ls_hydrogen_treatment refall
_refine_ls_matrix_type full
_refine_ls_number_parameters 564
_refine_ls_number_reflns 6056
_refine_ls_number_restraints 0
_refine_ls_R_factor_all 0.031
_refine_ls_R_factor_gt 0.024
_refine_ls_shift/su_max 0
_refine_ls_structure_factor_coef F
_refine_ls_weighting_details
;
        calc w1 = 1/[s^2^(Fo)]
;
_refine_ls_weighting_scheme calc
_refine_ls_wR_factor_ref 0.027
_reflns_number_gt 6056
_reflns_number_total 6840
_reflns_threshold_expression F>3(\s)F
_cod_data_source_file ic201096c_si_001.cif
_cod_data_source_block cobalt
_cod_database_code 4326125
_computing_aspherical_atom_model 'Invariomtool (Huebschle et al, 2007)'

loop_
_symmetry_equiv_pos_as_xyz
'x, y, z'
'-x+1/2, -y, z+1/2'
'-x, y+1/2, -z+1/2'
'x+1/2, -y+1/2, -z'
'-x, -y, -z'
'x-1/2, y, -z-1/2'
'x, -y-1/2, z-1/2'
'-x-1/2, y-1/2, z'

loop_
_atom_local_axes_atom_label
_atom_local_axes_atom0
_atom_local_axes_ax1
_atom_local_axes_atom1
_atom_local_axes_atom2
_atom_local_axes_ax2
CO(1) SI(1) X CO(1) C(1) y
CL(1) SI(1) Z CL(1) CO(1) y
CL(2) SI(1) Z CL(2) CO(1) y
SI(1) CO(1) X SI(1) C(7) y
O(1) C(1) Z O(1) CO(1) y
N(1) C(7) X N(1) C(21) y
N(2) C(7) X N(2) C(20) y
C(1) CO(1) Z C(1) O(1) y
C(2) H(2) X C(2) CO(1) y
C(3) H(3) X C(3) CO(1) y
C(4) H(4) X C(4) CO(1) y
C(5) H(5) X C(5) CO(1) y
C(7) SI(1) Z C(7) N(1) X
C(6) H(6) X C(6) CO(1) y
C(8) N(2) Z C(8) C(9) y
C(9) C(8) X C(9) C(13) y
C(11) C(10) Z C(11) H(11B) X
C(10) C(9) X C(10) H(10) y
C(13) C(14) X C(13) C(9) y
C(12) C(10) Z C(12) H(12B) X
C(14) H(14) Z C(14) C(13) X
C(15) C(14) X C(15) C(16) y
C(16) C(15) X C(16) C(8) y
C(17) C(16) X C(17) H(17) y
C(18) C(17) Z C(18) H(18C) X
C(19) C(17) Z C(19) H(19C) X
C(20) N(2) X C(20) C(21) y
C(21) N(1) X C(21) C(20) y
C(22) N(1) Z C(22) C(23) y
C(24) C(23) X C(24) H(24) y
C(25) C(24) Z C(25) H(25A) X
C(26) C(24) Z C(26) H(26B) X
C(27) C(28) X C(27) C(23) y
C(28) H(28) Z C(28) C(29) X
C(29) C(28) X C(29) C(30) y
C(30) C(22) X C(30) C(29) y
C(31) C(30) X C(31) H(31) y
C(32) C(31) Z C(32) H(32B) X
C(33) C(31) Z C(33) H(33B) X
C(23) C(22) X C(23) C(27) y
C(1A) H(1A) Z C(1A) C(2A) X
C(2A) H(2A) Z C(2A) C(3A) X
C(3A) H(3A) Z C(3A) C(2A) X
H(2) C(2) Z H(2) CO(1) y
H(3) C(3) Z H(3) CO(1) y
H(4) C(4) Z H(4) CO(1) y
H(5) C(5) Z H(5) CO(1) y
H(6) C(6) Z H(6) CO(1) y
H(11A) C(11) Z H(11A) C(10) y
H(11B) C(11) Z H(11B) C(10) y
H(11C) C(11) Z H(11C) C(10) y
H(10) C(10) Z H(10) C(9) y
H(13) C(13) Z H(13) C(14) y
H(12A) C(12) Z H(12A) C(10) y
H(12B) C(12) Z H(12B) C(10) y
H(12C) C(12) Z H(12C) C(10) y
H(14) C(14) Z H(14) C(13) y
H(15) C(15) Z H(15) C(14) y
H(17) C(17) Z H(17) C(16) y
H(18A) C(18) Z H(18A) C(17) y
H(18B) C(18) Z H(18B) C(17) y
H(18C) C(18) Z H(18C) C(17) y
H(19A) C(19) Z H(19A) C(17) y
H(19B) C(19) Z H(19B) C(17) y
H(19C) C(19) Z H(19C) C(17) y
H(20) C(20) Z H(20) C(21) y
H(21) C(21) Z H(21) C(20) y
H(24) C(24) Z H(24) C(23) y
H(25A) C(25) Z H(25A) C(24) y
H(25B) C(25) Z H(25B) C(24) y
H(25C) C(25) Z H(25C) C(24) y
H(26A) C(26) Z H(26A) C(24) y
H(26B) C(26) Z H(26B) C(24) y
H(26C) C(26) Z H(26C) C(24) y
H(27) C(27) Z H(27) C(28) y
H(28) C(28) Z H(28) C(29) y
H(29) C(29) Z H(29) C(28) y
H(31) C(31) Z H(31) C(30) y
H(32A) C(32) Z H(32A) C(31) y
H(32B) C(32) Z H(32B) C(31) y
H(32C) C(32) Z H(32C) C(31) y
H(33A) C(33) Z H(33A) C(31) y
H(33B) C(33) Z H(33B) C(31) y
H(33C) C(33) Z H(33C) C(31) y
H(1A) C(1A) Z H(1A) C(2A) y
H(2A) C(2A) Z H(2A) C(3A) y
H(3A) C(3A) Z H(3A) C(2A) y

loop_
_atom_rho_multipole_atom_label
_atom_rho_multipole_coeff_Pv
_atom_rho_multipole_coeff_P00
_atom_rho_multipole_coeff_P11
_atom_rho_multipole_coeff_P1-1
_atom_rho_multipole_coeff_P10
_atom_rho_multipole_coeff_P20
_atom_rho_multipole_coeff_P21
_atom_rho_multipole_coeff_P2-1
_atom_rho_multipole_coeff_P22
_atom_rho_multipole_coeff_P2-2
_atom_rho_multipole_coeff_P30
_atom_rho_multipole_coeff_P31
_atom_rho_multipole_coeff_P3-1
_atom_rho_multipole_coeff_P32
_atom_rho_multipole_coeff_P3-2
_atom_rho_multipole_coeff_P33
_atom_rho_multipole_coeff_P3-3
_atom_rho_multipole_coeff_P40
_atom_rho_multipole_coeff_P41
_atom_rho_multipole_coeff_P4-1
_atom_rho_multipole_coeff_P42
_atom_rho_multipole_coeff_P4-2
_atom_rho_multipole_coeff_P43
_atom_rho_multipole_coeff_P4-3
_atom_rho_multipole_coeff_P44
_atom_rho_multipole_coeff_P4-4
_atom_rho_multipole_kappa
_atom_rho_multipole_kappa_prime0
_atom_rho_multipole_kappa_prime1
_atom_rho_multipole_kappa_prime2
_atom_rho_multipole_kappa_prime3
_atom_rho_multipole_kappa_prime4
_atom_rho_multipole_radial_slater_n0
_atom_rho_multipole_radial_slater_zeta0
_atom_rho_multipole_radial_slater_n1
_atom_rho_multipole_radial_slater_zeta1
_atom_rho_multipole_radial_slater_n2
_atom_rho_multipole_radial_slater_zeta2
_atom_rho_multipole_radial_slater_n3
_atom_rho_multipole_radial_slater_zeta3
_atom_rho_multipole_radial_slater_n4
_atom_rho_multipole_radial_slater_zeta4
CO(1) 7.0425 0 -0.0331 -0.0353 0.0025 0.1785 0.0186 0.0032 0.0408 -0.0062 0.0009 -0.0096 -0.0104 -0.0011 -0.0012 -0.0062 0.006 0.0382 0.0048 0.0194 0.0067 -0.0666 0.0244 0.0069 -0.196 -0.0322 0.992445 1 1 1 1 1 4 7.9036 4 7.9036 4 7.9036 4 7.9036 4 7.9036
CL(1) 7.2925 0 0 0 0.0102 -0.0728 0 0 0 0 0.0515 0 0 0 0 0 0 0.0172 0 0 0 0 0 0 0 0 0.998988 1 1 1 1 1 4 4.2587714285714 4 4.2587714285714 4 4.2587714285714 4 4.2587714285714 4 4.2587714285714
CL(2) 7.2925 0 0 0 0.0102 -0.0728 0 0 0 0 0.0515 0 0 0 0 0 0 0.0172 0 0 0 0 0 0 0 0 0.998988 1 1 1 1 1 4 4.2587714285714 4 4.2587714285714 4 4.2587714285714 4 4.2587714285714 4 4.2587714285714
SI(1) 3.8988 0 0.2404 -0.0038 0 -0.1068 0 0 0.1797 0.0128 0 -0.1189 -0.1314 0 0 0.1485 -0.0089 0.003 0 0 -0.0024 0.0905 0 0 -0.016 0.0154 0.992626 1 1 1 1 1 4 3.0628 4 3.0628 4 3.0628 4 3.0628 4 3.0628
O(1) 6.1225 0 0 0 -0.0866 0.0302 0 0 0 0 0.006 0 0 0 0 0 0 -0.0272 0 0 0 0 0 0 0 0 0.993822 1 1 1 1 1 2 4.466 2 4.466 2 4.466 3 4.466 4 4.466
N(1) 5.0708 0 0.0116 0.0006 0 0.0038 0 0 0.0026 0.0077 0 0.0178 0.009 0 0 0.1506 -0.0561 0.0073 0 0 0.0034 -0.0067 0 0 0.0024 -0.0021 0.997816 1 1 1 1 1 2 3.83936 2 3.83936 2 3.83936 3 3.83936 4 3.83936
N(2) 5.0708 0 0.0116 0.0006 0 0.0038 0 0 0.0026 0.0077 0 0.0178 0.009 0 0 0.1506 -0.0561 0.0073 0 0 0.0034 -0.0067 0 0 0.0024 -0.0021 0.997816 1 1 1 1 1 2 3.83936 2 3.83936 2 3.83936 3 3.83936 4 3.83936
C(1) 4.2482 0 0 0 0.0684 0.3787 0 0 0 0 -0.1193 0 0 0 0 0 0 0.0085 0 0 0 0 0 0 0 0 0.999142 1 1 1 1 1 2 3.1762 2 3.1762 2 3.1762 3 3.1762 4 3.1762
C(2) 4.0707 0 -0.0241 -0.0025 0 0.0458 0 0 0.1089 0.0012 0 -0.2111 -0.0269 0 0 0.087 -0.0092 -0.0119 0 0 0.0236 0.0067 0 0 0.0178 0.0108 1.004622 1 1 1 1 1 2 3.1762 2 3.1762 2 3.1762 3 3.1762 4 3.1762
C(3) 4.0707 0 -0.0241 -0.0025 0 0.0458 0 0 0.1089 0.0012 0 -0.2111 -0.0269 0 0 0.087 -0.0092 -0.0119 0 0 0.0236 0.0067 0 0 0.0178 0.0108 1.004622 1 1 1 1 1 2 3.1762 2 3.1762 2 3.1762 3 3.1762 4 3.1762
C(4) 4.0707 0 -0.0241 -0.0025 0 0.0458 0 0 0.1089 0.0012 0 -0.2111 -0.0269 0 0 0.087 -0.0092 -0.0119 0 0 0.0236 0.0067 0 0 0.0178 0.0108 1.004622 1 1 1 1 1 2 3.1762 2 3.1762 2 3.1762 3 3.1762 4 3.1762
C(5) 4.0707 0 -0.0241 -0.0025 0 0.0458 0 0 0.1089 0.0012 0 -0.2111 -0.0269 0 0 0.087 -0.0092 -0.0119 0 0 0.0236 0.0067 0 0 0.0178 0.0108 1.004622 1 1 1 1 1 2 3.1762 2 3.1762 2 3.1762 3 3.1762 4 3.1762
C(7) 4.0863 0 0 0 0.0929 0.1474 0 0 0.0795 0 0.1809 0 0 -0.1669 0 0 0 -0.0359 0 0 0.0774 0 0 0 0.0033 0 1.011986 1 1 1 1 1 2 3.1762 2 3.1762 2 3.1762 3 3.1762 4 3.1762
C(6) 4.0707 0 -0.0241 -0.0025 0 0.0458 0 0 0.1089 0.0012 0 -0.2111 -0.0269 0 0 0.087 -0.0092 -0.0119 0 0 0.0236 0.0067 0 0 0.0178 0.0108 1.004622 1 1 1 1 1 2 3.1762 2 3.1762 2 3.1762 3 3.1762 4 3.1762
C(8) 3.9977 0 0 0 -0.0947 -0.0633 0 0 -0.1109 0 0.2319 0 0 0.11 0 0 0 0.0529 0 0 -0.0037 0 0 0 0.0012 0 1.01406 1 1 1 1 1 2 3.1762 2 3.1762 2 3.1762 3 3.1762 4 3.1762
C(9) 4.0172 0 0.0177 0.0156 0 -0.1638 0 0 0.0127 -0.0065 0 0.017 0.0217 0 0 0.2268 -0.0145 0.0176 0 0 0.0062 -0.0084 0 0 0.0043 0.0065 1.01079 1 1 1 1 1 2 3.1762 2 3.1762 2 3.1762 3 3.1762 4 3.1762
C(11) 4.0139 0 0 0 -0.0104 -0.0198 0 0 0 0 0.2155 0 0 0 0 0.1678 0 0.0356 0 0 0 0 -0.0626 0 0 0 1.008136 1 1 1 1 1 2 3.1762 2 3.1762 2 3.1762 3 3.1762 4 3.1762
C(10) 4.022 0 -0.0116 0.018 0 -0.005 0 0 -0.0249 -0.0099 0 -0.1328 -0.175 0 0 0.1568 -0.0561 0.0189 0 0 -0.0207 0.0659 0 0 0.0374 0.0195 1.004292 1 1 1 1 1 2 3.1762 2 3.1762 2 3.1762 3 3.1762 4 3.1762
C(13) 4.0651 0 0.0118 0.0166 0 -0.1513 0 0 0.0113 -0.0135 0 0.0132 0.0217 0 0 0.2277 0.004 0.0177 0 0 0.0086 -0.0086 0 0 0.0017 0.0054 1.006221 1 1 1 1 1 2 3.1762 2 3.1762 2 3.1762 3 3.1762 4 3.1762
C(12) 4.0139 0 0 0 -0.0104 -0.0198 0 0 0 0 0.2155 0 0 0 0 0.1678 0 0.0356 0 0 0 0 -0.0626 0 0 0 1.008136 1 1 1 1 1 2 3.1762 2 3.1762 2 3.1762 3 3.1762 4 3.1762
C(14) 4.0409 0 0 0 -0.0214 0.0644 0 0 0.1493 0 0.2131 0 0 -0.1217 0 0 0 0.0105 0 0 0.0179 0 0 0 -0.0015 0 1.005933 1 1 1 1 1 2 3.1762 2 3.1762 2 3.1762 3 3.1762 4 3.1762
C(15) 4.0651 0 0.0118 0.0166 0 -0.1513 0 0 0.0113 -0.0135 0 0.0132 0.0217 0 0 0.2277 0.004 0.0177 0 0 0.0086 -0.0086 0 0 0.0017 0.0054 1.006221 1 1 1 1 1 2 3.1762 2 3.1762 2 3.1762 3 3.1762 4 3.1762
C(16) 4.0172 0 0.0177 0.0156 0 -0.1638 0 0 0.0127 -0.0065 0 0.017 0.0217 0 0 0.2268 -0.0145 0.0176 0 0 0.0062 -0.0084 0 0 0.0043 0.0065 1.01079 1 1 1 1 1 2 3.1762 2 3.1762 2 3.1762 3 3.1762 4 3.1762
C(17) 4.022 0 -0.0116 0.018 0 -0.005 0 0 -0.0249 -0.0099 0 -0.1328 -0.175 0 0 0.1568 -0.0561 0.0189 0 0 -0.0207 0.0659 0 0 0.0374 0.0195 1.004292 1 1 1 1 1 2 3.1762 2 3.1762 2 3.1762 3 3.1762 4 3.1762
C(18) 4.0139 0 0 0 -0.0104 -0.0198 0 0 0 0 0.2155 0 0 0 0 0.1678 0 0.0356 0 0 0 0 -0.0626 0 0 0 1.008136 1 1 1 1 1 2 3.1762 2 3.1762 2 3.1762 3 3.1762 4 3.1762
C(19) 4.0139 0 0 0 -0.0104 -0.0198 0 0 0 0 0.2155 0 0 0 0 0.1678 0 0.0356 0 0 0 0 -0.0626 0 0 0 1.008136 1 1 1 1 1 2 3.1762 2 3.1762 2 3.1762 3 3.1762 4 3.1762
C(20) 4.0356 0 -0.0336 0.0367 0 -0.1094 0 0 -0.0712 0.0074 0 -0.0234 0.0272 0 0 0.2336 -0.0543 0.0266 0 0 -0.0139 -0.021 0 0 0.0424 -0.0021 1.0106 1 1 1 1 1 2 3.1762 2 3.1762 2 3.1762 3 3.1762 4 3.1762
C(21) 4.0356 0 -0.0336 0.0367 0 -0.1094 0 0 -0.0712 0.0074 0 -0.0234 0.0272 0 0 0.2336 -0.0543 0.0266 0 0 -0.0139 -0.021 0 0 0.0424 -0.0021 1.0106 1 1 1 1 1 2 3.1762 2 3.1762 2 3.1762 3 3.1762 4 3.1762
C(22) 3.9977 0 0 0 -0.0947 -0.0633 0 0 -0.1109 0 0.2319 0 0 0.11 0 0 0 0.0529 0 0 -0.0037 0 0 0 0.0012 0 1.01406 1 1 1 1 1 2 3.1762 2 3.1762 2 3.1762 3 3.1762 4 3.1762
C(24) 4.022 0 -0.0116 0.018 0 -0.005 0 0 -0.0249 -0.0099 0 -0.1328 -0.175 0 0 0.1568 -0.0561 0.0189 0 0 -0.0207 0.0659 0 0 0.0374 0.0195 1.004292 1 1 1 1 1 2 3.1762 2 3.1762 2 3.1762 3 3.1762 4 3.1762
C(25) 4.0139 0 0 0 -0.0104 -0.0198 0 0 0 0 0.2155 0 0 0 0 0.1678 0 0.0356 0 0 0 0 -0.0626 0 0 0 1.008136 1 1 1 1 1 2 3.1762 2 3.1762 2 3.1762 3 3.1762 4 3.1762
C(26) 4.0139 0 0 0 -0.0104 -0.0198 0 0 0 0 0.2155 0 0 0 0 0.1678 0 0.0356 0 0 0 0 -0.0626 0 0 0 1.008136 1 1 1 1 1 2 3.1762 2 3.1762 2 3.1762 3 3.1762 4 3.1762
C(27) 4.0651 0 0.0118 0.0166 0 -0.1513 0 0 0.0113 -0.0135 0 0.0132 0.0217 0 0 0.2277 0.004 0.0177 0 0 0.0086 -0.0086 0 0 0.0017 0.0054 1.006221 1 1 1 1 1 2 3.1762 2 3.1762 2 3.1762 3 3.1762 4 3.1762
C(28) 4.0409 0 0 0 -0.0214 0.0644 0 0 0.1493 0 0.2131 0 0 -0.1217 0 0 0 0.0105 0 0 0.0179 0 0 0 -0.0015 0 1.005933 1 1 1 1 1 2 3.1762 2 3.1762 2 3.1762 3 3.1762 4 3.1762
C(29) 4.0651 0 0.0118 0.0166 0 -0.1513 0 0 0.0113 -0.0135 0 0.0132 0.0217 0 0 0.2277 0.004 0.0177 0 0 0.0086 -0.0086 0 0 0.0017 0.0054 1.006221 1 1 1 1 1 2 3.1762 2 3.1762 2 3.1762 3 3.1762 4 3.1762
C(30) 4.0172 0 0.0177 0.0156 0 -0.1638 0 0 0.0127 -0.0065 0 0.017 0.0217 0 0 0.2268 -0.0145 0.0176 0 0 0.0062 -0.0084 0 0 0.0043 0.0065 1.01079 1 1 1 1 1 2 3.1762 2 3.1762 2 3.1762 3 3.1762 4 3.1762
C(31) 4.022 0 -0.0116 0.018 0 -0.005 0 0 -0.0249 -0.0099 0 -0.1328 -0.175 0 0 0.1568 -0.0561 0.0189 0 0 -0.0207 0.0659 0 0 0.0374 0.0195 1.004292 1 1 1 1 1 2 3.1762 2 3.1762 2 3.1762 3 3.1762 4 3.1762
C(32) 4.0139 0 0 0 -0.0104 -0.0198 0 0 0 0 0.2155 0 0 0 0 0.1678 0 0.0356 0 0 0 0 -0.0626 0 0 0 1.008136 1 1 1 1 1 2 3.1762 2 3.1762 2 3.1762 3 3.1762 4 3.1762
C(33) 4.0139 0 0 0 -0.0104 -0.0198 0 0 0 0 0.2155 0 0 0 0 0.1678 0 0.0356 0 0 0 0 -0.0626 0 0 0 1.008136 1 1 1 1 1 2 3.1762 2 3.1762 2 3.1762 3 3.1762 4 3.1762
C(23) 4.0172 0 0.0177 0.0156 0 -0.1638 0 0 0.0127 -0.0065 0 0.017 0.0217 0 0 0.2268 -0.0145 0.0176 0 0 0.0062 -0.0084 0 0 0.0043 0.0065 1.01079 1 1 1 1 1 2 3.1762 2 3.1762 2 3.1762 3 3.1762 4 3.1762
C(1A) 4.0409 0 0 0 -0.0214 0.0644 0 0 0.1493 0 0.2131 0 0 -0.1217 0 0 0 0.0105 0 0 0.0179 0 0 0 -0.0015 0 1.005933 1 1 1 1 1 2 3.1762 2 3.1762 2 3.1762 3 3.1762 4 3.1762
C(2A) 4.0409 0 0 0 -0.0214 0.0644 0 0 0.1493 0 0.2131 0 0 -0.1217 0 0 0 0.0105 0 0 0.0179 0 0 0 -0.0015 0 1.005933 1 1 1 1 1 2 3.1762 2 3.1762 2 3.1762 3 3.1762 4 3.1762
C(3A) 4.0409 0 0 0 -0.0214 0.0644 0 0 0.1493 0 0.2131 0 0 -0.1217 0 0 0 0.0105 0 0 0.0179 0 0 0 -0.0015 0 1.005933 1 1 1 1 1 2 3.1762 2 3.1762 2 3.1762 3 3.1762 4 3.1762
H(2) 0.9062 0 0 0 0.1194 0.0624 0 0 0 0 0.0101 0 0 0 0 0 0 -0.0255 0 0 0 0 0 0 0 0 1.185051 1.2 1.2 1.2 1.2 1.2 0 2 1 2 2 2 3 2 4 2
H(3) 0.9062 0 0 0 0.1194 0.0624 0 0 0 0 0.0101 0 0 0 0 0 0 -0.0255 0 0 0 0 0 0 0 0 1.185051 1.2 1.2 1.2 1.2 1.2 0 2 1 2 2 2 3 2 4 2
H(4) 0.9062 0 0 0 0.1194 0.0624 0 0 0 0 0.0101 0 0 0 0 0 0 -0.0255 0 0 0 0 0 0 0 0 1.185051 1.2 1.2 1.2 1.2 1.2 0 2 1 2 2 2 3 2 4 2
H(5) 0.9062 0 0 0 0.1194 0.0624 0 0 0 0 0.0101 0 0 0 0 0 0 -0.0255 0 0 0 0 0 0 0 0 1.185051 1.2 1.2 1.2 1.2 1.2 0 2 1 2 2 2 3 2 4 2
H(6) 0.9062 0 0 0 0.1194 0.0624 0 0 0 0 0.0101 0 0 0 0 0 0 -0.0255 0 0 0 0 0 0 0 0 1.185051 1.2 1.2 1.2 1.2 1.2 0 2 1 2 2 2 3 2 4 2
H(11A) 0.9679 0 0 0 0.1182 0.0554 0 0 0 0 0.0035 0 0 0 0 0 0 -0.0275 0 0 0 0 0 0 0 0 1.152986 1.2 1.2 1.2 1.2 1.2 0 2 1 2 2 2 3 2 4 2
H(11B) 0.9679 0 0 0 0.1182 0.0554 0 0 0 0 0.0035 0 0 0 0 0 0 -0.0275 0 0 0 0 0 0 0 0 1.152986 1.2 1.2 1.2 1.2 1.2 0 2 1 2 2 2 3 2 4 2
H(11C) 0.9679 0 0 0 0.1182 0.0554 0 0 0 0 0.0035 0 0 0 0 0 0 -0.0275 0 0 0 0 0 0 0 0 1.152986 1.2 1.2 1.2 1.2 1.2 0 2 1 2 2 2 3 2 4 2
H(10) 0.9284 0 0 0 0.1154 0.0672 0 0 0 0 0.0075 0 0 0 0 0 0 -0.032 0 0 0 0 0 0 0 0 1.183743 1.2 1.2 1.2 1.2 1.2 0 2 1 2 2 2 3 2 4 2
H(13) 0.9326 0 0 0 0.1213 0.0644 0 0 0 0 0.0146 0 0 0 0 0 0 -0.0244 0 0 0 0 0 0 0 0 1.176747 1.2 1.2 1.2 1.2 1.2 0 2 1 2 2 2 3 2 4 2
H(12A) 0.9679 0 0 0 0.1182 0.0554 0 0 0 0 0.0035 0 0 0 0 0 0 -0.0275 0 0 0 0 0 0 0 0 1.152986 1.2 1.2 1.2 1.2 1.2 0 2 1 2 2 2 3 2 4 2
H(12B) 0.9679 0 0 0 0.1182 0.0554 0 0 0 0 0.0035 0 0 0 0 0 0 -0.0275 0 0 0 0 0 0 0 0 1.152986 1.2 1.2 1.2 1.2 1.2 0 2 1 2 2 2 3 2 4 2
H(12C) 0.9679 0 0 0 0.1182 0.0554 0 0 0 0 0.0035 0 0 0 0 0 0 -0.0275 0 0 0 0 0 0 0 0 1.152986 1.2 1.2 1.2 1.2 1.2 0 2 1 2 2 2 3 2 4 2
H(14) 0.9326 0 0 0 0.1213 0.0644 0 0 0 0 0.0146 0 0 0 0 0 0 -0.0244 0 0 0 0 0 0 0 0 1.176747 1.2 1.2 1.2 1.2 1.2 0 2 1 2 2 2 3 2 4 2
H(15) 0.9326 0 0 0 0.1213 0.0644 0 0 0 0 0.0146 0 0 0 0 0 0 -0.0244 0 0 0 0 0 0 0 0 1.176747 1.2 1.2 1.2 1.2 1.2 0 2 1 2 2 2 3 2 4 2
H(17) 0.9284 0 0 0 0.1154 0.0672 0 0 0 0 0.0075 0 0 0 0 0 0 -0.032 0 0 0 0 0 0 0 0 1.183743 1.2 1.2 1.2 1.2 1.2 0 2 1 2 2 2 3 2 4 2
H(18A) 0.9679 0 0 0 0.1182 0.0554 0 0 0 0 0.0035 0 0 0 0 0 0 -0.0275 0 0 0 0 0 0 0 0 1.152986 1.2 1.2 1.2 1.2 1.2 0 2 1 2 2 2 3 2 4 2
H(18B) 0.9679 0 0 0 0.1182 0.0554 0 0 0 0 0.0035 0 0 0 0 0 0 -0.0275 0 0 0 0 0 0 0 0 1.152986 1.2 1.2 1.2 1.2 1.2 0 2 1 2 2 2 3 2 4 2
H(18C) 0.9679 0 0 0 0.1182 0.0554 0 0 0 0 0.0035 0 0 0 0 0 0 -0.0275 0 0 0 0 0 0 0 0 1.152986 1.2 1.2 1.2 1.2 1.2 0 2 1 2 2 2 3 2 4 2
H(19A) 0.9679 0 0 0 0.1182 0.0554 0 0 0 0 0.0035 0 0 0 0 0 0 -0.0275 0 0 0 0 0 0 0 0 1.152986 1.2 1.2 1.2 1.2 1.2 0 2 1 2 2 2 3 2 4 2
H(19B) 0.9679 0 0 0 0.1182 0.0554 0 0 0 0 0.0035 0 0 0 0 0 0 -0.0275 0 0 0 0 0 0 0 0 1.152986 1.2 1.2 1.2 1.2 1.2 0 2 1 2 2 2 3 2 4 2
H(19C) 0.9679 0 0 0 0.1182 0.0554 0 0 0 0 0.0035 0 0 0 0 0 0 -0.0275 0 0 0 0 0 0 0 0 1.152986 1.2 1.2 1.2 1.2 1.2 0 2 1 2 2 2 3 2 4 2
H(20) 0.8878 0 0 0 0.132 0.0708 0 0 0 0 0.0227 0 0 0 0 0 0 -0.011 0 0 0 0 0 0 0 0 1.189009 1.2 1.2 1.2 1.2 1.2 0 2 1 2 2 2 3 2 4 2
H(21) 0.8878 0 0 0 0.132 0.0708 0 0 0 0 0.0227 0 0 0 0 0 0 -0.011 0 0 0 0 0 0 0 0 1.189009 1.2 1.2 1.2 1.2 1.2 0 2 1 2 2 2 3 2 4 2
H(24) 0.9284 0 0 0 0.1154 0.0672 0 0 0 0 0.0075 0 0 0 0 0 0 -0.032 0 0 0 0 0 0 0 0 1.183743 1.2 1.2 1.2 1.2 1.2 0 2 1 2 2 2 3 2 4 2
H(25A) 0.9679 0 0 0 0.1182 0.0554 0 0 0 0 0.0035 0 0 0 0 0 0 -0.0275 0 0 0 0 0 0 0 0 1.152986 1.2 1.2 1.2 1.2 1.2 0 2 1 2 2 2 3 2 4 2
H(25B) 0.9679 0 0 0 0.1182 0.0554 0 0 0 0 0.0035 0 0 0 0 0 0 -0.0275 0 0 0 0 0 0 0 0 1.152986 1.2 1.2 1.2 1.2 1.2 0 2 1 2 2 2 3 2 4 2
H(25C) 0.9679 0 0 0 0.1182 0.0554 0 0 0 0 0.0035 0 0 0 0 0 0 -0.0275 0 0 0 0 0 0 0 0 1.152986 1.2 1.2 1.2 1.2 1.2 0 2 1 2 2 2 3 2 4 2
H(26A) 0.9679 0 0 0 0.1182 0.0554 0 0 0 0 0.0035 0 0 0 0 0 0 -0.0275 0 0 0 0 0 0 0 0 1.152986 1.2 1.2 1.2 1.2 1.2 0 2 1 2 2 2 3 2 4 2
H(26B) 0.9679 0 0 0 0.1182 0.0554 0 0 0 0 0.0035 0 0 0 0 0 0 -0.0275 0 0 0 0 0 0 0 0 1.152986 1.2 1.2 1.2 1.2 1.2 0 2 1 2 2 2 3 2 4 2
H(26C) 0.9679 0 0 0 0.1182 0.0554 0 0 0 0 0.0035 0 0 0 0 0 0 -0.0275 0 0 0 0 0 0 0 0 1.152986 1.2 1.2 1.2 1.2 1.2 0 2 1 2 2 2 3 2 4 2
H(27) 0.9326 0 0 0 0.1213 0.0644 0 0 0 0 0.0146 0 0 0 0 0 0 -0.0244 0 0 0 0 0 0 0 0 1.176747 1.2 1.2 1.2 1.2 1.2 0 2 1 2 2 2 3 2 4 2
H(28) 0.9326 0 0 0 0.1213 0.0644 0 0 0 0 0.0146 0 0 0 0 0 0 -0.0244 0 0 0 0 0 0 0 0 1.176747 1.2 1.2 1.2 1.2 1.2 0 2 1 2 2 2 3 2 4 2
H(29) 0.9326 0 0 0 0.1213 0.0644 0 0 0 0 0.0146 0 0 0 0 0 0 -0.0244 0 0 0 0 0 0 0 0 1.176747 1.2 1.2 1.2 1.2 1.2 0 2 1 2 2 2 3 2 4 2
H(31) 0.9284 0 0 0 0.1154 0.0672 0 0 0 0 0.0075 0 0 0 0 0 0 -0.032 0 0 0 0 0 0 0 0 1.183743 1.2 1.2 1.2 1.2 1.2 0 2 1 2 2 2 3 2 4 2
H(32A) 0.9679 0 0 0 0.1182 0.0554 0 0 0 0 0.0035 0 0 0 0 0 0 -0.0275 0 0 0 0 0 0 0 0 1.152986 1.2 1.2 1.2 1.2 1.2 0 2 1 2 2 2 3 2 4 2
H(32B) 0.9679 0 0 0 0.1182 0.0554 0 0 0 0 0.0035 0 0 0 0 0 0 -0.0275 0 0 0 0 0 0 0 0 1.152986 1.2 1.2 1.2 1.2 1.2 0 2 1 2 2 2 3 2 4 2
H(32C) 0.9679 0 0 0 0.1182 0.0554 0 0 0 0 0.0035 0 0 0 0 0 0 -0.0275 0 0 0 0 0 0 0 0 1.152986 1.2 1.2 1.2 1.2 1.2 0 2 1 2 2 2 3 2 4 2
H(33A) 0.9679 0 0 0 0.1182 0.0554 0 0 0 0 0.0035 0 0 0 0 0 0 -0.0275 0 0 0 0 0 0 0 0 1.152986 1.2 1.2 1.2 1.2 1.2 0 2 1 2 2 2 3 2 4 2
H(33B) 0.9679 0 0 0 0.1182 0.0554 0 0 0 0 0.0035 0 0 0 0 0 0 -0.0275 0 0 0 0 0 0 0 0 1.152986 1.2 1.2 1.2 1.2 1.2 0 2 1 2 2 2 3 2 4 2
H(33C) 0.9679 0 0 0 0.1182 0.0554 0 0 0 0 0.0035 0 0 0 0 0 0 -0.0275 0 0 0 0 0 0 0 0 1.152986 1.2 1.2 1.2 1.2 1.2 0 2 1 2 2 2 3 2 4 2
H(1A) 0.9591 0 0 0 0.1213 0.0644 0 0 0 0 0.0146 0 0 0 0 0 0 -0.0244 0 0 0 0 0 0 0 0 1.176747 1.2 1.2 1.2 1.2 1.2 0 2 1 2 2 2 3 2 4 2
H(2A) 0.9591 0 0 0 0.1213 0.0644 0 0 0 0 0.0146 0 0 0 0 0 0 -0.0244 0 0 0 0 0 0 0 0 1.176747 1.2 1.2 1.2 1.2 1.2 0 2 1 2 2 2 3 2 4 2
H(3A) 0.9591 0 0 0 0.1213 0.0644 0 0 0 0 0.0146 0 0 0 0 0 0 -0.0244 0 0 0 0 0 0 0 0 1.176747 1.2 1.2 1.2 1.2 1.2 0 2 1 2 2 2 3 2 4 2

loop_
_atom_site_aniso_label
_atom_site_aniso_U_11
_atom_site_aniso_U_22
_atom_site_aniso_U_33
_atom_site_aniso_U_23
_atom_site_aniso_U_13
_atom_site_aniso_U_12
CO(1) 0.01706(11) 0.03290(13) 0.01347(11) 0.00461(9) 0.00135(8) 0.00205(9)
CL(1) 0.02956(17) 0.02418(16) 0.02545(16) -0.00614(12) 0.00021(12) 0.00160(12)
CL(2) 0.01765(14) 0.03332(17) 0.01457(14) 0.00380(12) -0.00064(10) 0.00337(11)
SI(1) 0.01632(16) 0.02274(17) 0.01205(15) 0.00010(13) 0.00040(12) 0.00187(12)
O(1) 0.0456(6) 0.0287(5) 0.0325(6) -0.0024(5) -0.0042(5) -0.0055(5)
N(1) 0.0161(5) 0.0215(5) 0.0122(5) 0.0012(4) 0.0000(4) 0.0016(4)
N(2) 0.0175(5) 0.0250(6) 0.0120(5) 0.0022(4) -0.0007(4) 0.0021(4)
C(1) 0.0263(7) 0.0279(7) 0.0246(7) 0.0050(6) -0.0004(5) -0.0031(5)
C(2) 0.0257(8) 0.0709(12) 0.0156(7) -0.0065(7) 0.0001(5) 0.0016(7)
C(3) 0.0295(8) 0.0754(13) 0.0175(7) 0.0158(8) 0.0026(6) 0.0140(8)
C(4) 0.0275(8) 0.0573(11) 0.0233(7) 0.0161(7) 0.0073(6) 0.0041(7)
C(5) 0.0220(7) 0.0564(10) 0.0180(7) 0.0049(6) 0.0030(5) 0.0077(7)
C(7) 0.0164(6) 0.0208(6) 0.0113(5) -0.0001(5) -0.0003(4) 0.0017(5)
C(6) 0.0306(8) 0.0507(10) 0.0186(7) -0.0066(6) 0.0040(5) 0.0052(7)
C(8) 0.0180(6) 0.0265(7) 0.0136(6) 0.0022(5) -0.0012(5) 0.0026(5)
C(9) 0.0221(6) 0.0277(7) 0.0137(6) 0.0012(5) -0.0027(5) 0.0009(5)
C(11) 0.0298(8) 0.0468(10) 0.0383(9) 0.0033(8) -0.0033(7) -0.0105(7)
C(10) 0.0287(7) 0.0303(7) 0.0191(7) 0.0019(6) -0.0049(5) -0.0045(6)
C(13) 0.0292(7) 0.0329(8) 0.0144(6) 0.0013(6) -0.0032(5) 0.0014(6)
C(12) 0.0479(10) 0.0313(8) 0.0245(8) -0.0028(6) -0.0072(7) -0.0030(7)
C(14) 0.0359(8) 0.0355(8) 0.0130(6) 0.0059(6) -0.0024(5) 0.0022(6)
C(15) 0.0337(8) 0.0277(8) 0.0169(7) 0.0066(5) -0.0006(5) 0.0021(6)
C(16) 0.0259(7) 0.0247(7) 0.0153(6) 0.0039(5) -0.0015(5) 0.0024(5)
C(17) 0.0374(8) 0.0253(7) 0.0211(7) 0.0023(6) -0.0038(6) -0.0003(6)
C(18) 0.0456(10) 0.0284(8) 0.0353(9) 0.0062(7) -0.0073(7) -0.0073(7)
C(19) 0.0574(12) 0.0365(9) 0.0394(10) -0.0063(8) 0.0093(8) 0.0036(8)
C(20) 0.0193(7) 0.0331(7) 0.0159(6) 0.0049(5) -0.0008(5) 0.0053(5)
C(21) 0.0176(6) 0.0318(7) 0.0144(6) 0.0041(5) 0.0019(5) 0.0044(5)
C(22) 0.0177(6) 0.0223(6) 0.0115(6) 0.0005(5) 0.0000(4) 0.0014(5)
C(24) 0.0261(7) 0.0234(7) 0.0225(7) 0.0026(5) -0.0020(5) 0.0003(5)
C(25) 0.0365(9) 0.0267(8) 0.0365(9) -0.0022(7) -0.0029(7) 0.0056(6)
C(26) 0.0246(7) 0.0294(8) 0.0368(9) 0.0011(7) -0.0018(6) -0.0026(6)
C(27) 0.0271(7) 0.0304(7) 0.0185(7) 0.0076(6) -0.0017(5) 0.0024(6)
C(28) 0.0289(7) 0.0409(8) 0.0144(6) 0.0059(6) -0.0048(5) 0.0037(6)
C(29) 0.0273(7) 0.0369(8) 0.0151(6) -0.0030(6) -0.0046(5) -0.0001(6)
C(30) 0.0230(7) 0.0256(7) 0.0139(6) -0.0015(5) -0.0018(5) 0.0006(5)
C(31) 0.0368(8) 0.0256(7) 0.0239(7) -0.0029(6) -0.0024(6) -0.0032(6)
C(32) 0.0435(10) 0.0383(10) 0.0388(10) -0.0061(8) 0.0009(7) -0.0149(8)
C(33) 0.0474(11) 0.0292(9) 0.0546(12) -0.0048(8) -0.0002(9) 0.0078(7)
C(23) 0.0196(6) 0.0234(7) 0.0159(6) 0.0040(5) -0.0004(5) 0.0019(5)
C(1A) 0.0394(10) 0.0756(14) 0.0384(10) -0.0103(9) 0.0009(8) -0.0124(10)
C(2A) 0.0469(11) 0.0545(11) 0.0429(10) -0.0135(9) -0.0100(8) 0.0048(9)
C(3A) 0.0601(12) 0.0484(11) 0.0361(9) -0.0035(8) -0.0097(8) -0.0127(9)

loop_
_atom_site_label
_atom_site_fract_x
_atom_site_fract_y
_atom_site_fract_z
_atom_site_U_iso_or_equiv
_atom_site_occupancy
_atom_site_symmetry_multiplicity
CO(1) 0.558064(13) 0.849030(12) 0.627157(9) 0.021 1 8
CL(1) 0.43820(2) 0.687814(17) 0.660119(14) 0.026 1 8
CL(2) 0.535446(19) 0.768169(17) 0.761832(12) 0.022 1 8
SI(1) 0.47897(2) 0.790588(18) 0.684093(14) 0.017 1 8
O(1) 0.56444(7) 0.95162(6) 0.71498(5) 0.036 1 8
N(1) 0.32267(6) 0.82117(6) 0.75672(4) 0.017 1 8
N(2) 0.30649(7) 0.85642(6) 0.67170(4) 0.018 1 8
C(1) 0.56186(9) 0.91157(8) 0.67841(6) 0.026 1 8
C(2) 0.52642(10) 0.80074(11) 0.55170(6) 0.037 1 8
C(3) 0.55071(10) 0.87180(11) 0.54097(6) 0.041 1 8
C(4) 0.63723(10) 0.88107(10) 0.56119(6) 0.036 1 8
C(5) 0.66749(10) 0.81446(9) 0.58240(6) 0.032 1 8
C(7) 0.36478(8) 0.82590(6) 0.70699(5) 0.016 1 8
C(6) 0.59895(10) 0.76521(10) 0.57714(6) 0.033 1 8
C(8) 0.31538(8) 0.87465(7) 0.61314(5) 0.019 1 8
C(9) 0.28488(8) 0.82598(7) 0.57340(5) 0.021 1 8
C(11) 0.14764(11) 0.75738(10) 0.58675(8) 0.038 1 8
C(10) 0.24698(9) 0.75421(8) 0.58897(6) 0.026 1 8
C(13) 0.28539(9) 0.84746(8) 0.51746(6) 0.025 1 8
C(12) 0.28093(12) 0.69471(9) 0.55115(7) 0.035 1 8
C(14) 0.31332(10) 0.91487(8) 0.50259(6) 0.028 1 8
C(15) 0.34194(9) 0.96227(8) 0.54300(6) 0.026 1 8
C(16) 0.34384(8) 0.94341(7) 0.59932(5) 0.022 1 8
C(17) 0.37169(10) 0.99715(8) 0.64313(6) 0.028 1 8
C(18) 0.44411(12) 1.04654(9) 0.62284(7) 0.036 1 8
C(19) 0.29406(14) 1.04118(10) 0.66274(8) 0.044 1 8
C(20) 0.22936(8) 0.86932(8) 0.69910(5) 0.023 1 8
C(21) 0.23967(8) 0.84746(7) 0.75250(5) 0.021 1 8
C(22) 0.35595(8) 0.79831(7) 0.81030(5) 0.017 1 8
C(24) 0.30095(9) 0.67301(7) 0.78887(6) 0.024 1 8
C(25) 0.34932(11) 0.60222(8) 0.78616(7) 0.033 1 8
C(26) 0.20797(10) 0.66300(8) 0.81022(7) 0.03 1 8
C(27) 0.37857(9) 0.70715(8) 0.87775(6) 0.025 1 8
C(28) 0.41621(9) 0.75676(8) 0.91291(6) 0.028 1 8
C(29) 0.42203(9) 0.82732(8) 0.89723(6) 0.026 1 8
C(30) 0.39214(8) 0.84987(7) 0.84525(5) 0.021 1 8
C(31) 0.39691(10) 0.92764(8) 0.82923(6) 0.029 1 8
C(32) 0.48570(12) 0.96018(10) 0.84178(8) 0.04 1 8
C(33) 0.32444(13) 0.96892(10) 0.85926(9) 0.044 1 8
C(23) 0.34674(8) 0.72700(7) 0.82546(5) 0.02 1 8
C(1A) 0.58203(13) 1.01547(13) 0.98055(8) 0.051 1 8
C(2A) 0.56557(13) 0.95028(11) 1.00577(8) 0.048 1 8
C(3A) 0.48357(14) 0.93507(11) 1.02534(8) 0.048 1 8
H(2) 0.4663(16) 0.7782(12) 0.5439(9) 0.059(6) 1 8
H(3) 0.5131(15) 0.9111(12) 0.5229(10) 0.061(6) 1 8
H(4) 0.6740(13) 0.9300(11) 0.5612(8) 0.047(5) 1 8
H(5) 0.7293(14) 0.8047(10) 0.6001(8) 0.047(5) 1 8
H(6) 0.6015(13) 0.7109(12) 0.5902(8) 0.050(6) 1 8
H(11A) 0.1242(14) 0.7670(11) 0.5447(10) 0.055(6) 1 8
H(11B) 0.1228(15) 0.7981(13) 0.6118(10) 0.061(6) 1 8
H(11C) 0.1233(15) 0.7074(13) 0.6002(10) 0.065(7) 1 8
H(10) 0.2660(11) 0.7422(9) 0.6300(8) 0.035(5) 1 8
H(13) 0.2615(13) 0.8123(11) 0.4856(8) 0.048(5) 1 8
H(12A) 0.2596(15) 0.7012(12) 0.5102(10) 0.060(6) 1 8
H(12B) 0.2547(16) 0.6467(13) 0.5663(10) 0.070(7) 1 8
H(12C) 0.3498(15) 0.6940(11) 0.5523(9) 0.053(6) 1 8
H(14) 0.3112(13) 0.9300(10) 0.4607(9) 0.048(5) 1 8
H(15) 0.3605(11) 1.0138(10) 0.5320(7) 0.035(4) 1 8
H(17) 0.3959(12) 0.9693(10) 0.6784(8) 0.041(5) 1 8
H(18A) 0.4988(15) 1.0154(12) 0.6066(9) 0.056(6) 1 8
H(18B) 0.4649(15) 1.0830(13) 0.6564(10) 0.065(7) 1 8
H(18C) 0.4225(14) 1.0820(12) 0.5924(10) 0.059(6) 1 8
H(19A) 0.2667(17) 1.0693(14) 0.6283(11) 0.075(8) 1 8
H(19B) 0.3142(15) 1.0813(14) 0.6908(11) 0.071(7) 1 8
H(19C) 0.2457(16) 1.0110(13) 0.6806(9) 0.061(6) 1 8
H(20) 0.1759(13) 0.8920(10) 0.6790(8) 0.042(5) 1 8
H(21) 0.1991(13) 0.8487(10) 0.7851(8) 0.040(5) 1 8
H(24) 0.2971(11) 0.6944(10) 0.7479(8) 0.037(5) 1 8
H(25A) 0.3188(15) 0.5670(13) 0.7569(10) 0.067(7) 1 8
H(25B) 0.3506(13) 0.5757(11) 0.8253(10) 0.054(6) 1 8
H(25C) 0.4157(14) 0.6114(10) 0.7725(8) 0.043(5) 1 8
H(26A) 0.1727(12) 0.7121(11) 0.8119(8) 0.043(5) 1 8
H(26B) 0.2101(13) 0.6420(11) 0.8511(9) 0.050(6) 1 8
H(26C) 0.1732(14) 0.6260(12) 0.7849(9) 0.058(6) 1 8
H(27) 0.3756(12) 0.6526(11) 0.8915(8) 0.043(5) 1 8
H(28) 0.4406(12) 0.7410(11) 0.9512(9) 0.047(5) 1 8
H(29) 0.4483(12) 0.8645(10) 0.9235(8) 0.041(5) 1 8
H(31) 0.3869(13) 0.9338(10) 0.7844(9) 0.050(5) 1 8
H(32A) 0.5384(17) 0.9319(13) 0.8222(10) 0.070(7) 1 8
H(32B) 0.4964(16) 0.9617(12) 0.8842(11) 0.069(7) 1 8
H(32C) 0.4900(15) 1.0148(13) 0.8263(9) 0.064(7) 1 8
H(33A) 0.3303(16) 1.0256(14) 0.8488(10) 0.073(7) 1 8
H(33B) 0.3307(15) 0.9653(12) 0.9032(11) 0.067(7) 1 8
H(33C) 0.2603(18) 0.9518(14) 0.8475(10) 0.076(8) 1 8
H(1A) 0.6427(18) 1.0253(13) 0.9669(11) 0.081(8) 1 8
H(2A) 0.6145(18) 0.9119(13) 1.0112(10) 0.080(8) 1 8
H(3A) 0.4699(17) 0.8867(15) 1.0456(11) 0.083(8) 1 8

loop_
_atom_type_symbol
_atom_type_description
_atom_type_scat_dispersion_real
_atom_type_scat_dispersion_imag
_atom_type_scat_source
C C 0.0181 0.0091 'Invariom modelling (Acta Cryst. A61, 314--320)'
H H 0.0000 0.0000 'Invariom modelling (Acta Cryst. A61, 314--320)'
N N 0.0311 0.0180 'Invariom modelling (Acta Cryst. A61, 314--320)'
Si Si 0.2541 0.3302 'Invariom modelling (Acta Cryst. A61, 314--320)'
Cl CL 0.3639 0.7018 'Invariom modelling (Acta Cryst. A61, 314--320)'
O O 0.0492 0.0322 'Invariom modelling (Acta Cryst. A61, 314--320)'
Co Co -2.3653 3.6143 'Invariom modelling (Acta Cryst. A61, 314--320)'

loop_
_geom_angle_atom_site_label_1
_geom_angle_atom_site_label_2
_geom_angle_atom_site_label_3
_geom_angle
_geom_angle_site_symmetry_1
_geom_angle_site_symmetry_2
_geom_angle_site_symmetry_3
_geom_angle_publ_flag
SI(1) CO(1) C(1) 85.11(5) 1_555 1_555 1_555 yes
CO(1) SI(1) CL(1) 117.883(19) 1_555 1_555 1_555 yes
CO(1) SI(1) CL(2) 115.676(18) 1_555 1_555 1_555 yes
CL(1) SI(1) CL(2) 100.418(19) 1_555 1_555 1_555 yes
C(7) N(1) C(21) 110.89(10) 1_555 1_555 1_555 yes
C(7) N(1) C(22) 128.83(10) 1_555 1_555 1_555 yes
C(21) N(1) C(22) 120.10(10) 1_555 1_555 1_555 yes
C(7) N(2) C(8) 129.64(10) 1_555 1_555 1_555 yes
C(7) N(2) C(20) 110.36(10) 1_555 1_555 1_555 yes
C(8) N(2) C(20) 119.99(10) 1_555 1_555 1_555 yes
CO(1) C(1) O(1) 176.91(12) 1_555 1_555 1_555 yes
C(3) C(2) C(6) 108.10(15) 1_555 1_555 1_555 yes
C(3) C(2) H(2) 126.3(12) 1_555 1_555 1_555 yes
C(6) C(2) H(2) 125.6(12) 1_555 1_555 1_555 yes
C(2) C(3) C(4) 107.55(15) 1_555 1_555 1_555 yes
C(2) C(3) H(3) 127.2(13) 1_555 1_555 1_555 yes
C(4) C(3) H(3) 125.3(13) 1_555 1_555 1_555 yes
C(3) C(4) C(5) 108.52(16) 1_555 1_555 1_555 yes
C(3) C(4) H(4) 126.4(11) 1_555 1_555 1_555 yes
C(5) C(4) H(4) 125.1(11) 1_555 1_555 1_555 yes
C(4) C(5) C(6) 107.40(14) 1_555 1_555 1_555 yes
C(4) C(5) H(5) 126.0(11) 1_555 1_555 1_555 yes
C(6) C(5) H(5) 126.6(11) 1_555 1_555 1_555 yes
N(1) C(7) N(2) 104.85(10) 1_555 1_555 1_555 yes
C(2) C(6) C(5) 108.37(16) 1_555 1_555 1_555 yes
C(2) C(6) H(6) 126.6(11) 1_555 1_555 1_555 yes
C(5) C(6) H(6) 125.0(11) 1_555 1_555 1_555 yes
N(2) C(8) C(9) 118.08(12) 1_555 1_555 1_555 yes
N(2) C(8) C(16) 118.34(11) 1_555 1_555 1_555 yes
C(9) C(8) C(16) 123.08(12) 1_555 1_555 1_555 yes
C(8) C(9) C(10) 122.90(11) 1_555 1_555 1_555 yes
C(8) C(9) C(13) 117.37(13) 1_555 1_555 1_555 yes
C(10) C(9) C(13) 119.62(12) 1_555 1_555 1_555 yes
C(10) C(11) H(11A) 111.8(11) 1_555 1_555 1_555 yes
C(10) C(11) H(11B) 112.0(13) 1_555 1_555 1_555 yes
C(10) C(11) H(11C) 107.9(13) 1_555 1_555 1_555 yes
H(11A) C(11) H(11B) 106.7(16) 1_555 1_555 1_555 yes
H(11A) C(11) H(11C) 108.1(16) 1_555 1_555 1_555 yes
H(11B) C(11) H(11C) 110.2(17) 1_555 1_555 1_555 yes
C(9) C(10) C(11) 109.96(13) 1_555 1_555 1_555 yes
C(9) C(10) C(12) 111.89(12) 1_555 1_555 1_555 yes
C(9) C(10) H(10) 108.3(10) 1_555 1_555 1_555 yes
C(11) C(10) C(12) 110.43(13) 1_555 1_555 1_555 yes
C(11) C(10) H(10) 108.6(10) 1_555 1_555 1_555 yes
C(12) C(10) H(10) 107.5(10) 1_555 1_555 1_555 yes
C(9) C(13) C(14) 120.80(13) 1_555 1_555 1_555 yes
C(9) C(13) H(13) 120.0(10) 1_555 1_555 1_555 yes
C(14) C(13) H(13) 119.1(10) 1_555 1_555 1_555 yes
C(10) C(12) H(12A) 111.3(12) 1_555 1_555 1_555 yes
C(10) C(12) H(12B) 106.9(13) 1_555 1_555 1_555 yes
C(10) C(12) H(12C) 109.6(11) 1_555 1_555 1_555 yes
H(12A) C(12) H(12B) 107.6(17) 1_555 1_555 1_555 yes
H(12A) C(12) H(12C) 110.0(16) 1_555 1_555 1_555 yes
H(12B) C(12) H(12C) 111.4(17) 1_555 1_555 1_555 yes
C(13) C(14) C(15) 120.48(13) 1_555 1_555 1_555 yes
C(13) C(14) H(14) 119.1(11) 1_555 1_555 1_555 yes
C(15) C(14) H(14) 120.4(11) 1_555 1_555 1_555 yes
C(14) C(15) C(16) 121.17(14) 1_555 1_555 1_555 yes
C(14) C(15) H(15) 120.5(10) 1_555 1_555 1_555 yes
C(16) C(15) H(15) 118.3(10) 1_555 1_555 1_555 yes
C(8) C(16) C(15) 117.08(13) 1_555 1_555 1_555 yes
C(8) C(16) C(17) 122.56(12) 1_555 1_555 1_555 yes
C(15) C(16) C(17) 120.30(13) 1_555 1_555 1_555 yes
C(16) C(17) C(18) 112.99(12) 1_555 1_555 1_555 yes
C(16) C(17) C(19) 110.56(13) 1_555 1_555 1_555 yes
C(16) C(17) H(17) 108.7(10) 1_555 1_555 1_555 yes
C(18) C(17) C(19) 109.86(14) 1_555 1_555 1_555 yes
C(18) C(17) H(17) 107.2(10) 1_555 1_555 1_555 yes
C(19) C(17) H(17) 107.3(10) 1_555 1_555 1_555 yes
C(17) C(18) H(18A) 110.4(11) 1_555 1_555 1_555 yes
C(17) C(18) H(18B) 111.0(12) 1_555 1_555 1_555 yes
C(17) C(18) H(18C) 112.2(12) 1_555 1_555 1_555 yes
H(18A) C(18) H(18B) 111.5(16) 1_555 1_555 1_555 yes
H(18A) C(18) H(18C) 109.8(16) 1_555 1_555 1_555 yes
H(18B) C(18) H(18C) 101.8(17) 1_555 1_555 1_555 yes
C(17) C(19) H(19A) 109.9(14) 1_555 1_555 1_555 yes
C(17) C(19) H(19B) 110.6(13) 1_555 1_555 1_555 yes
C(17) C(19) H(19C) 113.3(13) 1_555 1_555 1_555 yes
H(19A) C(19) H(19B) 104.6(18) 1_555 1_555 1_555 yes
H(19A) C(19) H(19C) 108.0(19) 1_555 1_555 1_555 yes
H(19B) C(19) H(19C) 110.0(17) 1_555 1_555 1_555 yes
N(2) C(20) C(21) 107.16(11) 1_555 1_555 1_555 yes
N(2) C(20) H(20) 122.1(11) 1_555 1_555 1_555 yes
C(21) C(20) H(20) 130.7(11) 1_555 1_555 1_555 yes
N(1) C(21) C(20) 106.73(11) 1_555 1_555 1_555 yes
N(1) C(21) H(21) 122.2(11) 1_555 1_555 1_555 yes
C(20) C(21) H(21) 131.1(11) 1_555 1_555 1_555 yes
N(1) C(22) C(30) 117.81(11) 1_555 1_555 1_555 yes
N(1) C(22) C(23) 118.67(11) 1_555 1_555 1_555 yes
C(30) C(22) C(23) 123.46(11) 1_555 1_555 1_555 yes
C(25) C(24) C(26) 111.32(12) 1_555 1_555 1_555 yes
C(25) C(24) C(23) 112.40(12) 1_555 1_555 1_555 yes
C(25) C(24) H(24) 108.5(10) 1_555 1_555 1_555 yes
C(26) C(24) C(23) 108.96(12) 1_555 1_555 1_555 yes
C(26) C(24) H(24) 107.6(9) 1_555 1_555 1_555 yes
C(23) C(24) H(24) 107.9(10) 1_555 1_555 1_555 yes
C(24) C(25) H(25A) 110.6(13) 1_555 1_555 1_555 yes
C(24) C(25) H(25B) 112.4(11) 1_555 1_555 1_555 yes
C(24) C(25) H(25C) 109.5(10) 1_555 1_555 1_555 yes
H(25A) C(25) H(25B) 107.2(16) 1_555 1_555 1_555 yes
H(25A) C(25) H(25C) 108.2(15) 1_555 1_555 1_555 yes
H(25B) C(25) H(25C) 108.8(15) 1_555 1_555 1_555 yes
C(24) C(26) H(26A) 112.4(10) 1_555 1_555 1_555 yes
C(24) C(26) H(26B) 109.0(11) 1_555 1_555 1_555 yes
C(24) C(26) H(26C) 111.1(12) 1_555 1_555 1_555 yes
H(26A) C(26) H(26B) 107.7(15) 1_555 1_555 1_555 yes
H(26A) C(26) H(26C) 109.1(15) 1_555 1_555 1_555 yes
H(26B) C(26) H(26C) 107.3(16) 1_555 1_555 1_555 yes
C(28) C(27) C(23) 120.85(13) 1_555 1_555 1_555 yes
C(28) C(27) H(27) 118.3(10) 1_555 1_555 1_555 yes
C(23) C(27) H(27) 120.8(10) 1_555 1_555 1_555 yes
C(27) C(28) C(29) 120.61(13) 1_555 1_555 1_555 yes
C(27) C(28) H(28) 119.8(11) 1_555 1_555 1_555 yes
C(29) C(28) H(28) 119.5(11) 1_555 1_555 1_555 yes
C(28) C(29) C(30) 120.89(13) 1_555 1_555 1_555 yes
C(28) C(29) H(29) 121.0(11) 1_555 1_555 1_555 yes
C(30) C(29) H(29) 118.1(11) 1_555 1_555 1_555 yes
C(22) C(30) C(29) 117.13(12) 1_555 1_555 1_555 yes
C(22) C(30) C(31) 122.55(12) 1_555 1_555 1_555 yes
C(29) C(30) C(31) 120.29(12) 1_555 1_555 1_555 yes
C(30) C(31) C(32) 112.35(13) 1_555 1_555 1_555 yes
C(30) C(31) C(33) 109.49(13) 1_555 1_555 1_555 yes
C(30) C(31) H(31) 110.2(10) 1_555 1_555 1_555 yes
C(32) C(31) C(33) 110.86(14) 1_555 1_555 1_555 yes
C(32) C(31) H(31) 106.1(10) 1_555 1_555 1_555 yes
C(33) C(31) H(31) 107.7(11) 1_555 1_555 1_555 yes
C(31) C(32) H(32A) 113.0(13) 1_555 1_555 1_555 yes
C(31) C(32) H(32B) 110.4(14) 1_555 1_555 1_555 yes
C(31) C(32) H(32C) 111.3(12) 1_555 1_555 1_555 yes
H(32A) C(32) H(32B) 108.7(19) 1_555 1_555 1_555 yes
H(32A) C(32) H(32C) 105.8(17) 1_555 1_555 1_555 yes
H(32B) C(32) H(32C) 107.3(17) 1_555 1_555 1_555 yes
C(31) C(33) H(33A) 108.9(13) 1_555 1_555 1_555 yes
C(31) C(33) H(33B) 111.5(13) 1_555 1_555 1_555 yes
C(31) C(33) H(33C) 113.2(13) 1_555 1_555 1_555 yes
H(33A) C(33) H(33B) 106.3(18) 1_555 1_555 1_555 yes
H(33A) C(33) H(33C) 107.8(18) 1_555 1_555 1_555 yes
H(33B) C(33) H(33C) 108.9(18) 1_555 1_555 1_555 yes
C(22) C(23) C(24) 122.71(11) 1_555 1_555 1_555 yes
C(22) C(23) C(27) 117.02(12) 1_555 1_555 1_555 yes
C(24) C(23) C(27) 120.22(12) 1_555 1_555 1_555 yes
C(2A) C(1A) C(3A) 120.30(19) 1_555 1_555 5_677 yes
C(2A) C(1A) H(1A) 118.2(15) 1_555 1_555 1_555 yes
C(3A) C(1A) H(1A) 121.5(15) 5_677 1_555 1_555 yes
C(1A) C(2A) C(3A) 119.88(19) 1_555 1_555 1_555 yes
C(1A) C(2A) H(2A) 121.8(14) 1_555 1_555 1_555 yes
C(3A) C(2A) H(2A) 118.3(14) 1_555 1_555 1_555 yes
C(1A) C(3A) C(2A) 119.8(2) 5_677 1_555 1_555 yes
C(1A) C(3A) H(3A) 118.8(14) 5_677 1_555 1_555 yes
C(2A) C(3A) H(3A) 121.4(15) 1_555 1_555 1_555 yes

loop_
_geom_bond_atom_site_label_1
_geom_bond_atom_site_label_2
_geom_bond_distance
_geom_bond_site_symmetry_1
_geom_bond_site_symmetry_2
_geom_bond_publ_flag
CO(1) SI(1) 2.1349(4) 1_555 1_555 yes
CO(1) C(1) 1.7016(16) 1_555 1_555 yes
CL(1) SI(1) 2.1127(5) 1_555 1_555 yes
CL(2) SI(1) 2.0989(4) 1_555 1_555 yes
O(1) C(1) 1.1564(18) 1_555 1_555 yes
N(1) C(7) 1.3597(15) 1_555 1_555 yes
N(1) C(21) 1.3761(16) 1_555 1_555 yes
N(1) C(22) 1.4479(15) 1_555 1_555 yes
N(2) C(7) 1.3611(15) 1_555 1_555 yes
N(2) C(8) 1.4508(16) 1_555 1_555 yes
N(2) C(20) 1.3802(16) 1_555 1_555 yes
C(2) C(3) 1.412(3) 1_555 1_555 yes
C(2) C(6) 1.439(2) 1_555 1_555 yes
C(2) H(2) 1.04(2) 1_555 1_555 yes
C(3) C(4) 1.430(2) 1_555 1_555 yes
C(3) H(3) 1.04(2) 1_555 1_555 yes
C(4) C(5) 1.431(2) 1_555 1_555 yes
C(4) H(4) 1.08(2) 1_555 1_555 yes
C(5) C(6) 1.411(2) 1_555 1_555 yes
C(5) H(5) 1.06(2) 1_555 1_555 yes
C(6) H(6) 1.07(2) 1_555 1_555 yes
C(8) C(9) 1.4021(18) 1_555 1_555 yes
C(8) C(16) 1.4056(19) 1_555 1_555 yes
C(9) C(10) 1.5180(19) 1_555 1_555 yes
C(9) C(13) 1.3998(18) 1_555 1_555 yes
C(11) C(10) 1.534(2) 1_555 1_555 yes
C(11) H(11A) 1.09(2) 1_555 1_555 yes
C(11) H(11B) 1.05(2) 1_555 1_555 yes
C(11) H(11C) 1.06(3) 1_555 1_555 yes
C(10) C(12) 1.532(2) 1_555 1_555 yes
C(10) H(10) 1.052(18) 1_555 1_555 yes
C(13) C(14) 1.386(2) 1_555 1_555 yes
C(13) H(13) 1.07(2) 1_555 1_555 yes
C(12) H(12A) 1.04(2) 1_555 1_555 yes
C(12) H(12B) 1.05(3) 1_555 1_555 yes
C(12) H(12C) 1.06(2) 1_555 1_555 yes
C(14) C(15) 1.388(2) 1_555 1_555 yes
C(14) H(14) 1.04(2) 1_555 1_555 yes
C(15) C(16) 1.3955(18) 1_555 1_555 yes
C(15) H(15) 1.044(19) 1_555 1_555 yes
C(16) C(17) 1.5193(19) 1_555 1_555 yes
C(17) C(18) 1.532(2) 1_555 1_555 yes
C(17) C(19) 1.530(2) 1_555 1_555 yes
C(17) H(17) 1.06(2) 1_555 1_555 yes
C(18) H(18A) 1.10(2) 1_555 1_555 yes
C(18) H(18B) 1.10(3) 1_555 1_555 yes
C(18) H(18C) 1.04(2) 1_555 1_555 yes
C(19) H(19A) 1.07(3) 1_555 1_555 yes
C(19) H(19B) 1.06(3) 1_555 1_555 yes
C(19) H(19C) 1.03(2) 1_555 1_555 yes
C(20) C(21) 1.3532(18) 1_555 1_555 yes
C(20) H(20) 1.05(2) 1_555 1_555 yes
C(21) H(21) 1.00(2) 1_555 1_555 yes
C(22) C(30) 1.3978(18) 1_555 1_555 yes
C(22) C(23) 1.3970(18) 1_555 1_555 yes
C(24) C(25) 1.528(2) 1_555 1_555 yes
C(24) C(26) 1.534(2) 1_555 1_555 yes
C(24) C(23) 1.5162(19) 1_555 1_555 yes
C(24) H(24) 1.062(19) 1_555 1_555 yes
C(25) H(25A) 1.07(3) 1_555 1_555 yes
C(25) H(25B) 1.06(2) 1_555 1_555 yes
C(25) H(25C) 1.09(2) 1_555 1_555 yes
C(26) H(26A) 1.07(2) 1_555 1_555 yes
C(26) H(26B) 1.06(2) 1_555 1_555 yes
C(26) H(26C) 1.07(2) 1_555 1_555 yes
C(27) C(28) 1.385(2) 1_555 1_555 yes
C(27) C(23) 1.3964(18) 1_555 1_555 yes
C(27) H(27) 1.08(2) 1_555 1_555 yes
C(28) C(29) 1.382(2) 1_555 1_555 yes
C(28) H(28) 1.03(2) 1_555 1_555 yes
C(29) C(30) 1.3940(18) 1_555 1_555 yes
C(29) H(29) 1.03(2) 1_555 1_555 yes
C(30) C(31) 1.5144(19) 1_555 1_555 yes
C(31) C(32) 1.530(2) 1_555 1_555 yes
C(31) C(33) 1.540(2) 1_555 1_555 yes
C(31) H(31) 1.09(2) 1_555 1_555 yes
C(32) H(32A) 1.08(3) 1_555 1_555 yes
C(32) H(32B) 1.03(3) 1_555 1_555 yes
C(32) H(32C) 1.10(3) 1_555 1_555 yes
C(33) H(33A) 1.10(3) 1_555 1_555 yes
C(33) H(33B) 1.06(3) 1_555 1_555 yes
C(33) H(33C) 1.08(3) 1_555 1_555 yes
C(1A) C(2A) 1.391(3) 1_555 1_555 yes
C(1A) C(3A) 1.382(3) 1_555 5_677 yes
C(1A) H(1A) 1.01(3) 1_555 1_555 yes
C(2A) C(3A) 1.379(3) 1_555 1_555 yes
C(2A) H(2A) 1.05(3) 1_555 1_555 yes
C(3A) H(3A) 1.05(3) 1_555 1_555 yes
